data_7101006
_journal_name_full 'Chemical Communications'
_journal_paper_doi 10.1039/b416536e
_journal_year 2005
_chemical_formula_moiety 'C43 H34 Cl2 N1 O2 Ta1,2(C6 H6)'
_chemical_formula_sum 'C55 H46 Cl2 N O2 Ta'
_chemical_formula_weight 1004.84
_space_group_IT_number 2
_symmetry_cell_setting triclinic
_symmetry_space_group_name_Hall '-P 1'
_symmetry_space_group_name_H-M 'P -1'
_cell_angle_alpha 82.0975(19)
_cell_angle_beta 84.3171(18)
_cell_angle_gamma 75.1193(17)
_cell_formula_units_Z 2
_cell_length_a 11.4442(4)
_cell_length_b 11.7997(4)
_cell_length_c 17.5214(5)
_cell_measurement_temperature 150
_cell_volume 2259.97(13)
_diffrn_ambient_temperature 150
_exptl_crystal_density_diffrn 1.48
_cod_original_formula_sum 'C55 H46 Cl2 N1 O2 Ta1'
_cod_database_code 7101006

loop_
_symmetry_equiv_pos_as_xyz
'x, y, z'
'-x, -y, -z'

loop_
_atom_site_label
_atom_site_type_symbol
_atom_site_fract_x
_atom_site_fract_y
_atom_site_fract_z
_atom_site_U_iso_or_equiv
_atom_site_adp_type
_atom_site_occupancy
_atom_site_symmetry_multiplicity
_atom_site_calc_flag
_atom_site_refinement_flags
_atom_site_disorder_assembly
_atom_site_disorder_group
Ta Ta 0.092689(10) 0.280413(9) 0.272410(6) 0.02050(4) Uani 1 1 d . . .
Cl(1) Cl 0.15540(7) 0.26789(6) 0.40006(4) 0.03202(16) Uani 1 1 d . . .
Cl(2) Cl 0.30410(6) 0.24740(6) 0.23262(4) 0.03005(15) Uani 1 1 d . . .
O(1) O 0.06122(16) 0.27471(16) 0.16936(10) 0.0234(4) Uani 1 1 d . . .
O(2) O 0.00118(16) 0.43548(16) 0.27794(10) 0.0232(4) Uani 1 1 d . . .
N(1) N 0.1301(2) 0.0853(2) 0.29077(14) 0.0271(5) Uani 1 1 d . . .
C(2) C 0.0287(3) 0.0789(2) 0.33519(16) 0.0288(6) Uani 1 1 d . . .
C(3) C 0.0191(3) -0.0264(3) 0.3790(2) 0.0421(8) Uani 1 1 d . . .
C(4) C 0.1141(4) -0.1252(3) 0.3710(2) 0.0469(9) Uani 1 1 d . . .
C(5) C 0.2142(3) -0.1179(3) 0.3217(2) 0.0414(8) Uani 1 1 d . . .
C(6) C 0.2213(3) -0.0107(3) 0.28265(18) 0.0331(7) Uani 1 1 d . . .
C(7) C -0.0539(3) 0.1993(3) 0.32982(17) 0.0292(6) Uani 1 1 d . . .
C(8) C -0.1270(3) 0.2352(3) 0.40364(18) 0.0395(8) Uani 1 1 d . . .
C(11) C 0.1046(2) 0.2354(2) 0.09925(15) 0.0237(6) Uani 1 1 d . . .
C(12) C 0.1739(2) 0.2988(2) 0.04941(16) 0.0272(6) Uani 1 1 d . . .
C(13) C 0.2267(3) 0.2532(3) -0.01925(17) 0.0341(7) Uani 1 1 d . . .
C(14) C 0.2087(3) 0.1495(3) -0.03795(18) 0.0385(8) Uani 1 1 d . . .
C(15) C 0.1366(3) 0.0905(3) 0.01113(18) 0.0356(7) Uani 1 1 d . . .
C(16) C 0.0825(2) 0.1309(3) 0.08071(16) 0.0283(6) Uani 1 1 d . . .
C(21) C -0.0751(3) 0.5222(2) 0.31689(15) 0.0247(6) Uani 1 1 d . . .
C(22) C -0.0263(3) 0.5853(2) 0.36220(16) 0.0253(6) Uani 1 1 d . . .
C(23) C -0.1077(3) 0.6659(2) 0.40606(17) 0.0308(7) Uani 1 1 d . . .
C(24) C -0.2318(3) 0.6824(3) 0.40492(18) 0.0365(7) Uani 1 1 d . . .
C(25) C -0.2772(3) 0.6213(3) 0.35783(17) 0.0330(7) Uani 1 1 d . . .
C(26) C -0.2001(3) 0.5413(2) 0.31189(16) 0.0266(6) Uani 1 1 d . . .
C(121) C 0.1929(3) 0.4139(3) 0.06485(15) 0.0279(6) Uani 1 1 d . . .
C(122) C 0.3087(3) 0.4303(3) 0.06539(17) 0.0354(7) Uani 1 1 d . . .
C(123) C 0.3265(3) 0.5393(3) 0.07367(19) 0.0404(8) Uani 1 1 d . . .
C(124) C 0.2280(3) 0.6354(3) 0.08044(19) 0.0405(8) Uani 1 1 d . . .
C(125) C 0.1120(3) 0.6210(3) 0.07995(17) 0.0358(7) Uani 1 1 d . . .
C(126) C 0.0947(3) 0.5106(3) 0.07300(16) 0.0303(6) Uani 1 1 d . . .
C(161) C 0.0048(3) 0.0641(3) 0.13109(17) 0.0303(7) Uani 1 1 d . . .
C(162) C -0.1134(3) 0.1178(3) 0.15537(19) 0.0383(8) Uani 1 1 d . . .
C(163) C -0.1861(3) 0.0548(3) 0.2006(2) 0.0500(9) Uani 1 1 d . . .
C(164) C -0.1408(4) -0.0647(3) 0.2228(2) 0.0527(10) Uani 1 1 d . . .
C(165) C -0.0239(4) -0.1196(3) 0.1988(2) 0.0470(9) Uani 1 1 d . . .
C(166) C 0.0486(3) -0.0571(3) 0.15353(19) 0.0382(8) Uani 1 1 d . . .
C(221) C 0.1058(3) 0.5701(2) 0.36631(16) 0.0254(6) Uani 1 1 d . . .
C(222) C 0.1843(3) 0.5669(2) 0.29953(17) 0.0295(6) Uani 1 1 d . . .
C(223) C 0.3061(3) 0.5592(3) 0.30454(19) 0.0358(7) Uani 1 1 d . . .
C(224) C 0.3517(3) 0.5551(3) 0.3756(2) 0.0403(8) Uani 1 1 d . . .
C(225) C 0.2755(3) 0.5573(3) 0.44190(19) 0.0380(8) Uani 1 1 d . . .
C(226) C 0.1536(3) 0.5644(2) 0.43762(17) 0.0308(7) Uani 1 1 d . . .
C(261) C -0.2522(2) 0.4817(2) 0.25880(16) 0.0275(6) Uani 1 1 d . . .
C(262) C -0.3446(3) 0.4261(3) 0.28398(19) 0.0353(7) Uani 1 1 d . . .
C(263) C -0.3983(3) 0.3788(3) 0.2324(2) 0.0408(8) Uani 1 1 d . . .
C(264) C -0.3585(3) 0.3851(3) 0.1551(2) 0.0388(8) Uani 1 1 d . . .
C(265) C -0.2652(3) 0.4376(3) 0.12961(18) 0.0368(7) Uani 1 1 d . . .
C(266) C -0.2123(3) 0.4860(3) 0.18114(17) 0.0312(6) Uani 1 1 d . . .
C(911) C 0.4677(4) -0.2143(4) 0.1233(3) 0.0751(14) Uani 1 1 d . . .
C(912) C 0.5298(4) -0.2260(4) 0.1884(3) 0.0730(13) Uani 1 1 d . . .
C(913) C 0.5502(3) -0.1301(4) 0.2132(3) 0.0650(12) Uani 1 1 d . . .
C(914) C 0.5101(3) -0.0217(4) 0.1736(3) 0.0601(11) Uani 1 1 d . . .
C(915) C 0.4472(3) -0.0083(4) 0.1095(2) 0.0569(10) Uani 1 1 d . . .
C(916) C 0.4259(4) -0.1039(4) 0.0839(3) 0.0651(12) Uani 1 1 d . . .
C(921) C 0.5110(4) -0.2168(4) 0.5903(2) 0.0572(10) Uani 1 1 d . . .
C(922) C 0.4585(5) -0.1116(5) 0.6136(3) 0.0718(13) Uani 1 1 d . . .
C(923) C 0.3724(5) -0.0275(4) 0.5678(4) 0.0905(19) Uani 1 1 d . . .
C(924) C 0.3489(4) -0.0619(4) 0.4980(3) 0.0703(13) Uani 1 1 d . . .
C(925) C 0.4062(4) -0.1701(4) 0.4796(2) 0.0615(11) Uani 1 1 d . . .
C(926) C 0.4834(3) -0.2451(4) 0.5244(2) 0.0572(10) Uani 1 1 d . . .
H(3) H -0.0500 -0.0304 0.4131 0.051 Uiso 1 1 calc R . .
H(4) H 0.1102 -0.1986 0.3998 0.056 Uiso 1 1 calc R . .
H(5) H 0.2775 -0.1865 0.3149 0.050 Uiso 1 1 calc R . .
H(6) H 0.2910 -0.0043 0.2497 0.040 Uiso 1 1 calc R . .
H(7) H -0.106(3) 0.213(3) 0.2891(18) 0.035(8) Uiso 1 1 d . . .
H(13) H 0.2756 0.2945 -0.0534 0.041 Uiso 1 1 calc R . .
H(14) H 0.2457 0.1190 -0.0843 0.046 Uiso 1 1 calc R . .
H(15) H 0.1232 0.0201 -0.0027 0.043 Uiso 1 1 calc R . .
H(23) H -0.0771 0.7101 0.4372 0.037 Uiso 1 1 calc R . .
H(24) H -0.2855 0.7355 0.4363 0.044 Uiso 1 1 calc R . .
H(25) H -0.3624 0.6338 0.3567 0.040 Uiso 1 1 calc R . .
H(8A) H -0.1914 0.1931 0.4147 0.059 Uiso 1 1 calc R . .
H(8B) H -0.1631 0.3205 0.3973 0.059 Uiso 1 1 calc R . .
H(8C) H -0.0737 0.2152 0.4465 0.059 Uiso 1 1 calc R . .
H(122) H 0.3768 0.3654 0.0600 0.042 Uiso 1 1 calc R . .
H(123) H 0.4064 0.5484 0.0747 0.048 Uiso 1 1 calc R . .
H(124) H 0.2402 0.7106 0.0854 0.049 Uiso 1 1 calc R . .
H(125) H 0.0442 0.6865 0.0844 0.043 Uiso 1 1 calc R . .
H(126) H 0.0146 0.5010 0.0738 0.036 Uiso 1 1 calc R . .
H(162) H -0.1448 0.1997 0.1404 0.046 Uiso 1 1 calc R . .
H(163) H -0.2667 0.0930 0.2165 0.060 Uiso 1 1 calc R . .
H(164) H -0.1901 -0.1086 0.2544 0.063 Uiso 1 1 calc R . .
H(165) H 0.0068 -0.2016 0.2138 0.056 Uiso 1 1 calc R . .
H(166) H 0.1288 -0.0962 0.1373 0.046 Uiso 1 1 calc R . .
H(222) H 0.1538 0.5700 0.2506 0.035 Uiso 1 1 calc R . .
H(223) H 0.3587 0.5568 0.2590 0.043 Uiso 1 1 calc R . .
H(224) H 0.4352 0.5508 0.3786 0.048 Uiso 1 1 calc R . .
H(225) H 0.3068 0.5539 0.4906 0.046 Uiso 1 1 calc R . .
H(226) H 0.1019 0.5654 0.4836 0.037 Uiso 1 1 calc R . .
H(262) H -0.3716 0.4205 0.3371 0.042 Uiso 1 1 calc R . .
H(263) H -0.4623 0.3420 0.2502 0.049 Uiso 1 1 calc R . .
H(264) H -0.3955 0.3533 0.1197 0.047 Uiso 1 1 calc R . .
H(265) H -0.2369 0.4409 0.0767 0.044 Uiso 1 1 calc R . .
H(266) H -0.1482 0.5224 0.1631 0.037 Uiso 1 1 calc R . .
H(911) H 0.4537 -0.2820 0.1056 0.090 Uiso 1 1 calc R . .
H(912) H 0.5584 -0.3018 0.2159 0.088 Uiso 1 1 calc R . .
H(913) H 0.5927 -0.1382 0.2584 0.078 Uiso 1 1 calc R . .
H(914) H 0.5260 0.0454 0.1908 0.072 Uiso 1 1 calc R . .
H(915) H 0.4184 0.0680 0.0827 0.068 Uiso 1 1 calc R . .
H(916) H 0.3824 -0.0949 0.0392 0.078 Uiso 1 1 calc R . .
H(921) H 0.5687 -0.2722 0.6209 0.069 Uiso 1 1 calc R . .
H(922) H 0.4785 -0.0926 0.6609 0.086 Uiso 1 1 calc R . .
H(923) H 0.3329 0.0477 0.5835 0.109 Uiso 1 1 calc R . .
H(924) H 0.2935 -0.0094 0.4645 0.084 Uiso 1 1 calc R . .
H(925) H 0.3903 -0.1931 0.4326 0.074 Uiso 1 1 calc R . .
H(926) H 0.5204 -0.3213 0.5095 0.069 Uiso 1 1 calc R . .

loop_
_atom_site_aniso_label
_atom_site_aniso_U_11
_atom_site_aniso_U_22
_atom_site_aniso_U_33
_atom_site_aniso_U_12
_atom_site_aniso_U_13
_atom_site_aniso_U_23
Ta 0.02332(7) 0.01829(6) 0.01895(6) -0.00349(4) -0.00028(4) -0.00292(4)
Cl(1) 0.0445(4) 0.0305(4) 0.0210(3) -0.0070(3) -0.0069(3) -0.0035(3)
Cl(2) 0.0238(4) 0.0344(4) 0.0305(4) -0.0046(3) -0.0022(3) -0.0035(3)
O(1) 0.0228(10) 0.0235(9) 0.0239(10) -0.0045(8) -0.0001(8) -0.0056(8)
O(2) 0.0218(10) 0.0222(9) 0.0239(10) -0.0037(8) 0.0029(8) -0.0039(8)
N(1) 0.0305(14) 0.0210(12) 0.0283(13) -0.0033(10) -0.0041(10) -0.0022(10)
C(2) 0.0384(17) 0.0241(14) 0.0269(15) -0.0115(13) -0.0047(13) -0.0041(12)
C(3) 0.053(2) 0.0343(18) 0.0415(19) -0.0197(16) -0.0046(16) 0.0052(15)
C(4) 0.067(3) 0.0243(16) 0.053(2) -0.0173(17) -0.0202(19) 0.0062(15)
C(5) 0.052(2) 0.0204(15) 0.051(2) -0.0007(14) -0.0212(17) -0.0052(14)
C(6) 0.0358(17) 0.0273(15) 0.0336(16) -0.0001(13) -0.0053(13) -0.0065(13)
C(7) 0.0326(17) 0.0301(16) 0.0259(15) -0.0116(13) 0.0023(12) -0.0026(13)
C(8) 0.043(2) 0.0358(17) 0.0375(18) -0.0119(15) 0.0122(14) -0.0023(14)
C(11) 0.0207(14) 0.0287(14) 0.0197(13) 0.0002(11) -0.0045(11) -0.0062(11)
C(12) 0.0234(15) 0.0315(15) 0.0231(14) 0.0001(12) -0.0040(11) -0.0024(12)
C(13) 0.0288(16) 0.0461(19) 0.0227(15) -0.0013(14) 0.0008(12) -0.0046(14)
C(14) 0.0362(18) 0.049(2) 0.0261(16) 0.0046(15) -0.0031(13) -0.0166(15)
C(15) 0.0324(17) 0.0369(17) 0.0373(17) 0.0015(14) -0.0104(14) -0.0168(15)
C(16) 0.0234(15) 0.0315(15) 0.0290(15) 0.0005(12) -0.0080(12) -0.0095(13)
C(21) 0.0303(16) 0.0178(13) 0.0224(14) -0.0029(11) 0.0047(11) -0.0003(11)
C(22) 0.0325(16) 0.0176(13) 0.0233(14) -0.0058(11) 0.0053(11) 0.0010(11)
C(23) 0.0397(18) 0.0220(14) 0.0297(15) -0.0082(13) 0.0097(13) -0.0076(12)
C(24) 0.0424(19) 0.0265(15) 0.0349(17) -0.0021(14) 0.0126(14) -0.0068(14)
C(25) 0.0269(16) 0.0314(16) 0.0345(16) -0.0002(13) 0.0073(13) -0.0022(13)
C(26) 0.0290(16) 0.0232(14) 0.0246(14) -0.0058(12) 0.0036(11) 0.0022(12)
C(121) 0.0314(16) 0.0327(16) 0.0180(13) -0.0068(13) -0.0021(11) 0.0015(12)
C(122) 0.0294(17) 0.0386(18) 0.0338(17) -0.0027(14) -0.0046(13) 0.0019(14)
C(123) 0.0354(19) 0.0445(19) 0.0435(19) -0.0142(15) -0.0072(15) -0.0014(16)
C(124) 0.046(2) 0.0393(18) 0.0382(18) -0.0144(16) -0.0052(15) -0.0027(15)
C(125) 0.0361(18) 0.0365(17) 0.0300(16) -0.0008(14) 0.0011(13) -0.0053(14)
C(126) 0.0305(16) 0.0368(16) 0.0221(14) -0.0071(13) 0.0008(12) -0.0026(13)
C(161) 0.0307(16) 0.0313(16) 0.0321(16) -0.0060(13) -0.0103(13) -0.0119(13)
C(162) 0.0353(18) 0.0369(18) 0.047(2) -0.0126(14) -0.0062(15) -0.0108(15)
C(163) 0.038(2) 0.059(2) 0.060(2) -0.0214(18) -0.0006(17) -0.018(2)
C(164) 0.061(3) 0.054(2) 0.055(2) -0.035(2) -0.0049(19) -0.0068(19)
C(165) 0.066(3) 0.0334(18) 0.049(2) -0.0191(18) -0.0158(19) -0.0082(16)
C(166) 0.046(2) 0.0322(17) 0.0396(18) -0.0078(15) -0.0140(15) -0.0124(15)
C(221) 0.0340(16) 0.0153(13) 0.0268(14) -0.0071(11) 0.0024(12) -0.0030(11)
C(222) 0.0347(17) 0.0228(14) 0.0299(15) -0.0066(12) 0.0025(12) -0.0037(12)
C(223) 0.0349(18) 0.0294(16) 0.0424(18) -0.0101(13) 0.0097(14) -0.0070(14)
C(224) 0.0353(18) 0.0305(17) 0.056(2) -0.0078(14) -0.0039(16) -0.0079(16)
C(225) 0.045(2) 0.0272(16) 0.0419(19) -0.0056(14) -0.0123(15) -0.0056(14)
C(226) 0.0450(19) 0.0184(14) 0.0283(15) -0.0085(13) 0.0011(13) -0.0015(12)
C(261) 0.0217(15) 0.0265(15) 0.0297(15) -0.0004(11) 0.0008(11) 0.0003(12)
C(262) 0.0274(16) 0.0356(17) 0.0387(18) -0.0046(13) 0.0058(13) -0.0018(14)
C(263) 0.0268(17) 0.0399(18) 0.054(2) -0.0091(14) -0.0001(15) -0.0013(16)
C(264) 0.0312(18) 0.0380(18) 0.046(2) -0.0011(14) -0.0122(15) -0.0066(15)
C(265) 0.0373(18) 0.0391(18) 0.0290(16) -0.0018(14) -0.0046(13) 0.0004(14)
C(266) 0.0269(16) 0.0309(16) 0.0316(16) -0.0038(12) -0.0006(12) 0.0028(13)
C(911) 0.047(3) 0.060(3) 0.127(4) -0.019(2) -0.001(3) -0.032(3)
C(912) 0.039(2) 0.063(3) 0.098(4) 0.002(2) 0.000(2) 0.026(3)
C(913) 0.034(2) 0.087(3) 0.068(3) -0.004(2) -0.0046(19) -0.004(3)
C(914) 0.039(2) 0.064(3) 0.078(3) -0.0118(19) 0.009(2) -0.022(2)
C(915) 0.043(2) 0.051(2) 0.061(3) 0.0035(18) 0.0078(19) 0.010(2)
C(916) 0.044(2) 0.090(4) 0.060(3) -0.007(2) -0.007(2) -0.019(3)
C(921) 0.048(2) 0.072(3) 0.051(2) -0.024(2) -0.0048(18) 0.011(2)
C(922) 0.096(4) 0.081(3) 0.054(3) -0.048(3) -0.005(3) -0.010(3)
C(923) 0.088(4) 0.044(3) 0.144(5) -0.036(3) 0.052(4) -0.030(3)
C(924) 0.039(2) 0.068(3) 0.096(4) -0.018(2) -0.012(2) 0.032(3)
C(925) 0.057(3) 0.078(3) 0.051(2) -0.022(2) -0.006(2) -0.001(2)
C(926) 0.039(2) 0.070(3) 0.057(2) -0.012(2) 0.0071(18) -0.002(2)

loop_
_geom_bond_atom_site_label_1
_geom_bond_atom_site_label_2
_geom_bond_distance
_geom_bond_site_symmetry_2
_geom_bond_publ_flag
Ta O(2) 1.8705(18) . ?
Ta O(1) 1.8891(17) . ?
Ta N(1) 2.215(2) . ?
Ta C(7) 2.229(3) . ?
Ta Cl(1) 2.3900(7) . ?
Ta Cl(2) 2.3976(7) . ?
O(1) C(11) 1.374(3) . ?
O(2) C(21) 1.375(3) . ?
N(1) C(6) 1.341(4) . ?
N(1) C(2) 1.345(4) . ?
C(2) C(3) 1.391(4) . ?
C(2) C(7) 1.487(4) . ?
C(3) C(4) 1.388(5) . ?
C(4) C(5) 1.378(5) . ?
C(5) C(6) 1.372(4) . ?
C(7) C(8) 1.519(4) . ?
C(7) H(7) 0.94(3) . ?
C(11) C(12) 1.392(4) . ?
C(11) C(16) 1.406(4) . ?
C(12) C(13) 1.403(4) . ?
C(12) C(121) 1.494(4) . ?
C(13) C(14) 1.379(4) . ?
C(14) C(15) 1.376(5) . ?
C(15) C(16) 1.398(4) . ?
C(16) C(161) 1.485(4) . ?
C(21) C(26) 1.399(4) . ?
C(21) C(22) 1.401(4) . ?
C(22) C(23) 1.403(4) . ?
C(22) C(221) 1.484(4) . ?
C(23) C(24) 1.385(4) . ?
C(24) C(25) 1.383(4) . ?
C(25) C(26) 1.399(4) . ?
C(26) C(261) 1.491(4) . ?
C(121) C(122) 1.388(4) . ?
C(121) C(126) 1.393(4) . ?
C(122) C(123) 1.381(4) . ?
C(123) C(124) 1.388(5) . ?
C(124) C(125) 1.382(4) . ?
C(125) C(126) 1.389(4) . ?
C(161) C(162) 1.391(4) . ?
C(161) C(166) 1.403(4) . ?
C(162) C(163) 1.377(5) . ?
C(163) C(164) 1.387(5) . ?
C(164) C(165) 1.380(5) . ?
C(165) C(166) 1.372(5) . ?
C(221) C(226) 1.399(4) . ?
C(221) C(222) 1.402(4) . ?
C(222) C(223) 1.384(4) . ?
C(223) C(224) 1.387(5) . ?
C(224) C(225) 1.381(5) . ?
C(225) C(226) 1.385(4) . ?
C(261) C(262) 1.388(4) . ?
C(261) C(266) 1.390(4) . ?
C(262) C(263) 1.390(4) . ?
C(263) C(264) 1.384(5) . ?
C(264) C(265) 1.375(5) . ?
C(265) C(266) 1.390(4) . ?
C(911) C(912) 1.376(7) . ?
C(911) C(916) 1.379(6) . ?
C(912) C(913) 1.347(6) . ?
C(913) C(914) 1.358(6) . ?
C(914) C(915) 1.364(6) . ?
C(915) C(916) 1.354(6) . ?
C(921) C(926) 1.332(5) . ?
C(921) C(922) 1.333(6) . ?
C(922) C(923) 1.427(7) . ?
C(923) C(924) 1.411(7) . ?
C(924) C(925) 1.343(6) . ?
C(925) C(926) 1.314(6) . ?
